data_7219586
loop_
_publ_author_name
'Tong, Yi-Ping'
'Luo, Guo-Tian'
'Zhen, Jin'
'Shen, You'
'Lin, Yan-Wen'

_publ_section_title
;
 Synthesis, structures, and theoretical investigation of three
 polyoxomolybdate-based compounds: self-assembly, fragment analysis,
 orbital interaction, and formation mechanism
;
_journal_issue 13
_journal_name_full CrystEngComm
_journal_page_first 2629
_journal_paper_doi 10.1039/C4CE02545H
_journal_volume 17
_journal_year 2015
_chemical_formula_sum 'C16 H24 Cu Mo4 N8 O13'
_chemical_formula_weight 983.73
_chemical_name_systematic
; 
 ? 
;
_space_group_IT_number 14
_symmetry_cell_setting monoclinic
_symmetry_space_group_name_Hall '-P 2ybc'
_symmetry_space_group_name_H-M 'P 1 21/c 1'
_atom_sites_solution_hydrogens geom
_atom_sites_solution_primary direct
_atom_sites_solution_secondary difmap
_audit_creation_method SHELXL-97
_audit_update_record
;
2014-10-06 deposited with the CCDC.
2015-02-16 downloaded from the CCDC.
;
_cell_angle_alpha 90.00
_cell_angle_beta 123.896(6)
_cell_angle_gamma 90.00
_cell_formula_units_Z 4
_cell_length_a 13.1126(15)
_cell_length_b 16.1764(19)
_cell_length_c 17.1279(15)
_cell_measurement_temperature 293(2)
_cell_volume 3015.6(6)
_computing_structure_refinement 'SHELXL-97 (Sheldrick, 1997)'
_computing_structure_solution 'SHELXS-97 (Sheldrick, 1990)'
_diffrn_ambient_temperature 293(2)
_diffrn_measured_fraction_theta_full 0.991
_diffrn_measured_fraction_theta_max 0.991
_diffrn_radiation_monochromator graphite
_diffrn_radiation_source 'fine-focus sealed tube'
_diffrn_radiation_type MoK\a
_diffrn_radiation_wavelength 0.71073
_diffrn_reflns_av_R_equivalents 0.1043
_diffrn_reflns_av_sigmaI/netI 0.1073
_diffrn_reflns_limit_h_max 14
_diffrn_reflns_limit_h_min -14
_diffrn_reflns_limit_k_max 18
_diffrn_reflns_limit_k_min -18
_diffrn_reflns_limit_l_max 19
_diffrn_reflns_limit_l_min -19
_diffrn_reflns_number 15868
_diffrn_reflns_theta_full 23.68
_diffrn_reflns_theta_max 23.68
_diffrn_reflns_theta_min 2.26
_exptl_absorpt_coefficient_mu 2.382
_exptl_absorpt_correction_T_max 0.5070
_exptl_absorpt_correction_T_min 0.4274
_exptl_crystal_density_diffrn 2.167
_exptl_crystal_density_method 'not measured'
_exptl_crystal_F_000 1908
_exptl_crystal_size_max 0.43
_exptl_crystal_size_mid 0.38
_exptl_crystal_size_min 0.33
_refine_diff_density_max 2.047
_refine_diff_density_min -1.090
_refine_diff_density_rms 0.188
_refine_ls_extinction_method none
_refine_ls_goodness_of_fit_ref 1.003
_refine_ls_hydrogen_treatment mixed
_refine_ls_matrix_type full
_refine_ls_number_parameters 383
_refine_ls_number_reflns 4529
_refine_ls_number_restraints 0
_refine_ls_restrained_S_all 1.003
_refine_ls_R_factor_all 0.1062
_refine_ls_R_factor_gt 0.0573
_refine_ls_shift/su_max 0.000
_refine_ls_shift/su_mean 0.000
_refine_ls_structure_factor_coef Fsqd
_refine_ls_weighting_details 'calc w=1/[\s^2^(Fo^2^)+(0.0645P)^2^+0.0000P] where P=(Fo^2^+2Fc^2^)/3'
_refine_ls_weighting_scheme calc
_refine_ls_wR_factor_gt 0.1219
_refine_ls_wR_factor_ref 0.1441
_reflns_number_gt 2850
_reflns_number_total 4529
_reflns_threshold_expression >2sigma(I)
_cod_data_source_file c4ce02545h2.cif
_cod_data_source_block l2_0m
_cod_depositor_comments 'Adding full bibliography for 7219585--7219587.cif.'
_cod_original_sg_symbol_H-M P21/c
_cod_database_code 7219586

loop_
_symmetry_equiv_pos_as_xyz
'x, y, z'
'-x, y+1/2, -z+1/2'
'-x, -y, -z'
'x, -y-1/2, z-1/2'

loop_
_atom_site_label
_atom_site_type_symbol
_atom_site_fract_x
_atom_site_fract_y
_atom_site_fract_z
_atom_site_U_iso_or_equiv
_atom_site_adp_type
_atom_site_occupancy
_atom_site_symmetry_multiplicity
_atom_site_calc_flag
_atom_site_refinement_flags
Cu1 Cu 0.01080(13) 0.25445(8) 0.68951(9) 0.0294(4) Uani 1 1 d .
Mo1 Mo 0.55755(10) 0.37876(7) 0.36526(7) 0.0331(3) Uani 1 1 d .
Mo4 Mo 0.50432(10) 0.59245(6) 0.44069(7) 0.0321(3) Uani 1 1 d .
Mo3 Mo 0.21138(10) 0.54214(6) 0.42685(7) 0.0278(3) Uani 1 1 d .
Mo2 Mo 0.26826(10) 0.42887(6) 0.29222(7) 0.0276(3) Uani 1 1 d .
O1 O 0.2391(7) 0.4520(5) 0.1854(5) 0.040(2) Uani 1 1 d .
O2 O 0.3990(7) 0.6130(4) 0.4746(5) 0.033(2) Uani 1 1 d .
O3 O 0.2123(7) 0.5277(4) 0.3172(5) 0.0261(18) Uani 1 1 d .
O4 O 0.4018(7) 0.3520(4) 0.3411(5) 0.0278(19) Uani 1 1 d .
O5 O 0.1372(7) 0.6335(4) 0.3981(5) 0.035(2) Uani 1 1 d .
O6 O 0.1564(7) 0.3615(4) 0.2716(5) 0.032(2) Uani 1 1 d .
O7 O 0.6893(7) 0.4522(4) 0.4381(5) 0.032(2) Uani 1 1 d .
O8 O 0.1075(8) 0.4710(5) 0.4136(6) 0.042(2) Uani 1 1 d .
O9 O 0.5269(8) 0.3989(5) 0.2584(6) 0.053(3) Uani 1 1 d .
O10 O 0.6534(7) 0.5679(5) 0.5435(5) 0.036(2) Uani 1 1 d .
O11 O 0.4508(7) 0.5077(5) 0.3614(5) 0.032(2) Uani 1 1 d .
O12 O 0.6249(7) 0.2838(5) 0.3951(6) 0.048(2) Uani 1 1 d .
O13 O 0.5135(9) 0.6771(5) 0.3871(6) 0.059(3) Uani 1 1 d .
N5 N -0.1247(9) 0.1915(6) 0.6848(7) 0.034(3) Uani 1 1 d .
N6 N -0.3120(10) 0.1462(6) 0.6290(7) 0.040(3) Uani 1 1 d .
N7 N 0.1376(9) 0.3236(5) 0.6893(6) 0.028(2) Uani 1 1 d .
N8 N 0.3199(10) 0.3743(6) 0.7344(7) 0.037(3) Uani 1 1 d .
N9 N 0.0758(9) 0.2994(6) 0.8195(6) 0.032(2) Uani 1 1 d .
N10 N 0.1793(9) 0.3108(6) 0.9722(7) 0.036(3) Uani 1 1 d .
N11 N -0.0439(9) 0.2025(6) 0.5655(6) 0.031(2) Uani 1 1 d .
N12 N -0.1474(9) 0.1775(6) 0.4132(7) 0.040(3) Uani 1 1 d .
C1 C -0.1181(14) 0.1263(8) 0.7395(11) 0.061(4) Uani 1 1 d .
H1 H -0.0462 0.1046 0.7912 0.073 Uiso 1 1 calc R
C2 C -0.2317(14) 0.0995(10) 0.7059(11) 0.064(5) Uani 1 1 d .
H2 H -0.2525 0.0565 0.7305 0.077 Uiso 1 1 calc R
C3 C -0.2433(12) 0.2016(8) 0.6194(10) 0.043(3) Uani 1 1 d .
H3 H -0.2749 0.2419 0.5728 0.051 Uiso 1 1 calc R
C4 C -0.4474(12) 0.1392(10) 0.5692(10) 0.073(5) Uani 1 1 d .
H4A H -0.4811 0.1852 0.5266 0.109 Uiso 1 1 calc R
H4B H -0.4788 0.1393 0.6081 0.109 Uiso 1 1 calc R
H4C H -0.4702 0.0886 0.5340 0.109 Uiso 1 1 calc R
C5 C 0.0803(14) 0.3795(8) 0.8423(10) 0.055(4) Uani 1 1 d .
H5 H 0.0445 0.4226 0.7992 0.066 Uiso 1 1 calc R
C6 C 0.1430(15) 0.3882(9) 0.9345(10) 0.064(5) Uani 1 1 d .
H6 H 0.1592 0.4374 0.9675 0.077 Uiso 1 1 calc R
C7 C 0.2516(13) 0.2890(8) 1.0728(8) 0.055(4) Uani 1 1 d .
H7A H 0.2080 0.3060 1.1003 0.083 Uiso 1 1 calc R
H7B H 0.3297 0.3165 1.1042 0.083 Uiso 1 1 calc R
H7C H 0.2641 0.2303 1.0796 0.083 Uiso 1 1 calc R
C8 C 0.1361(11) 0.2593(8) 0.9003(8) 0.035(3) Uani 1 1 d .
H8 H 0.1470 0.2023 0.9060 0.042 Uiso 1 1 calc R
C9 C 0.1222(14) 0.3868(8) 0.6307(10) 0.050(4) Uani 1 1 d .
H9 H 0.0470 0.4062 0.5805 0.060 Uiso 1 1 calc R
C10 C 0.2368(14) 0.4178(9) 0.6577(10) 0.055(4) Uani 1 1 d .
H10' H 0.2524 0.4598 0.6287 0.066 Uiso 1 1 calc R
C11 C 0.2580(12) 0.3192(7) 0.7510(9) 0.038(3) Uani 1 1 d .
H11 H 0.2957 0.2818 0.8007 0.045 Uiso 1 1 calc R
C13 C -0.0518(13) 0.1189(8) 0.5501(9) 0.050(4) Uani 1 1 d .
H13 H -0.0184 0.0787 0.5970 0.060 Uiso 1 1 calc R
C14 C -0.1142(14) 0.1037(8) 0.4583(10) 0.064(5) Uani 1 1 d .
H14 H -0.1319 0.0519 0.4302 0.077 Uiso 1 1 calc R
C15 C -0.1065(10) 0.2362(7) 0.4809(8) 0.033(3) Uani 1 1 d .
H15 H -0.1206 0.2926 0.4693 0.040 Uiso 1 1 calc R
C16 C -0.2229(14) 0.1937(10) 0.3117(9) 0.067(5) Uani 1 1 d .
H16A H -0.2079 0.2490 0.2999 0.101 Uiso 1 1 calc R
H16B H -0.3082 0.1878 0.2884 0.101 Uiso 1 1 calc R
H16C H -0.2020 0.1550 0.2802 0.101 Uiso 1 1 calc R
C12 C 0.4481(11) 0.3842(7) 0.7837(8) 0.037(3) Uani 1 1 d .
H12A H 0.4881 0.3442 0.8334 0.055 Uiso 1 1 calc R
H12B H 0.4703 0.4388 0.8098 0.055 Uiso 1 1 calc R
H12C H 0.4735 0.3763 0.7414 0.055 Uiso 1 1 calc R

loop_
_atom_site_aniso_label
_atom_site_aniso_U_11
_atom_site_aniso_U_22
_atom_site_aniso_U_33
_atom_site_aniso_U_23
_atom_site_aniso_U_13
_atom_site_aniso_U_12
Cu1 0.0330(9) 0.0294(8) 0.0269(8) -0.0002(6) 0.0173(7) -0.0016(7)
Mo1 0.0293(7) 0.0346(7) 0.0327(7) -0.0062(5) 0.0157(6) -0.0044(5)
Mo4 0.0313(7) 0.0290(6) 0.0318(6) 0.0043(5) 0.0150(6) 0.0005(5)
Mo3 0.0272(6) 0.0251(6) 0.0262(6) -0.0013(4) 0.0118(5) 0.0025(5)
Mo2 0.0271(6) 0.0273(6) 0.0227(6) 0.0000(4) 0.0103(5) -0.0015(5)
O1 0.048(6) 0.047(5) 0.031(5) 0.005(4) 0.026(5) 0.004(4)
O2 0.034(5) 0.033(5) 0.045(5) -0.007(4) 0.029(4) -0.001(4)
O3 0.029(5) 0.022(4) 0.025(4) -0.003(3) 0.014(4) 0.004(3)
O4 0.024(5) 0.029(4) 0.025(4) -0.006(3) 0.011(4) 0.004(3)
O5 0.037(5) 0.032(5) 0.030(5) 0.000(4) 0.016(4) 0.007(4)
O6 0.032(5) 0.027(5) 0.036(5) -0.007(4) 0.018(4) -0.008(4)
O7 0.036(5) 0.031(5) 0.036(5) -0.002(4) 0.024(4) -0.005(4)
O8 0.043(6) 0.039(5) 0.052(6) -0.001(4) 0.031(5) -0.009(4)
O9 0.042(6) 0.064(6) 0.033(5) -0.003(4) 0.008(5) -0.011(5)
O10 0.038(5) 0.037(5) 0.030(5) -0.005(4) 0.018(4) -0.002(4)
O11 0.022(5) 0.045(5) 0.029(5) -0.003(4) 0.013(4) -0.008(4)
O12 0.026(5) 0.049(6) 0.061(6) -0.014(5) 0.020(5) -0.005(4)
O13 0.083(8) 0.040(6) 0.061(6) 0.015(5) 0.043(6) -0.008(5)
N5 0.033(7) 0.041(6) 0.036(6) -0.004(5) 0.024(6) 0.005(5)
N6 0.034(7) 0.042(7) 0.036(7) -0.009(5) 0.015(6) -0.008(5)
N7 0.031(7) 0.025(6) 0.032(6) 0.003(5) 0.019(5) 0.000(4)
N8 0.043(7) 0.035(6) 0.043(7) -0.004(5) 0.029(6) -0.006(5)
N9 0.034(6) 0.033(6) 0.027(6) -0.001(5) 0.016(5) 0.002(5)
N10 0.040(7) 0.038(7) 0.036(7) -0.006(5) 0.025(6) 0.000(5)
N11 0.032(6) 0.023(6) 0.033(6) -0.001(5) 0.015(5) 0.002(4)
N12 0.038(7) 0.043(7) 0.031(6) -0.007(5) 0.015(6) 0.000(5)
C1 0.054(11) 0.054(10) 0.071(11) 0.034(8) 0.032(9) 0.004(8)
C2 0.050(11) 0.078(12) 0.068(11) 0.027(9) 0.035(10) -0.007(9)
C3 0.029(9) 0.051(9) 0.054(9) -0.007(7) 0.027(8) -0.001(7)
C4 0.020(9) 0.108(14) 0.066(11) -0.016(10) 0.009(8) -0.021(8)
C5 0.072(11) 0.039(9) 0.042(9) 0.003(7) 0.025(8) 0.006(8)
C6 0.091(13) 0.048(10) 0.043(9) -0.019(7) 0.031(9) 0.018(9)
C7 0.082(12) 0.049(9) 0.032(8) -0.003(7) 0.030(8) 0.004(8)
C8 0.046(9) 0.038(8) 0.024(7) -0.005(6) 0.022(7) 0.011(6)
C9 0.053(10) 0.049(9) 0.049(9) 0.017(7) 0.029(8) 0.008(7)
C10 0.072(12) 0.049(9) 0.060(10) 0.019(8) 0.046(10) 0.010(8)
C11 0.047(10) 0.032(8) 0.046(9) -0.002(6) 0.034(8) 0.000(6)
C13 0.064(11) 0.045(9) 0.033(8) -0.010(7) 0.022(8) -0.001(7)
C14 0.078(12) 0.038(9) 0.041(9) -0.017(7) 0.012(9) -0.003(8)
C15 0.023(7) 0.038(8) 0.030(7) -0.007(6) 0.009(6) 0.005(6)
C16 0.073(12) 0.099(13) 0.034(9) -0.010(8) 0.033(9) -0.011(10)
C12 0.037(8) 0.037(7) 0.043(8) 0.001(6) 0.026(7) 0.002(6)

loop_
_atom_type_symbol
_atom_type_description
_atom_type_scat_dispersion_real
_atom_type_scat_dispersion_imag
_atom_type_scat_source
C C 0.0033 0.0016 'International Tables Vol C Tables 4.2.6.8 and 6.1.1.4'
H H 0.0000 0.0000 'International Tables Vol C Tables 4.2.6.8 and 6.1.1.4'
Cu Cu 0.3201 1.2651 'International Tables Vol C Tables 4.2.6.8 and 6.1.1.4'
N N 0.0061 0.0033 'International Tables Vol C Tables 4.2.6.8 and 6.1.1.4'
O O 0.0106 0.0060 'International Tables Vol C Tables 4.2.6.8 and 6.1.1.4'
Mo Mo -1.6832 0.6857 'International Tables Vol C Tables 4.2.6.8 and 6.1.1.4'

loop_
_geom_angle_atom_site_label_1
_geom_angle_atom_site_label_2
_geom_angle_atom_site_label_3
_geom_angle
_geom_angle_site_symmetry_1
_geom_angle_site_symmetry_3
N7 Cu1 N11 92.3(4) . .
N7 Cu1 N5 176.0(4) . .
N11 Cu1 N5 87.7(4) . .
N7 Cu1 N9 87.7(4) . .
N11 Cu1 N9 175.5(4) . .
N5 Cu1 N9 92.7(4) . .
O9 Mo1 O12 105.8(4) . .
O9 Mo1 O7 100.0(4) . .
O12 Mo1 O7 103.9(4) . .
O9 Mo1 O4 103.5(4) . .
O12 Mo1 O4 100.1(3) . .
O7 Mo1 O4 140.2(3) . .
O9 Mo1 O2 165.7(4) . 3_666
O12 Mo1 O2 87.5(3) . 3_666
O7 Mo1 O2 70.9(3) . 3_666
O4 Mo1 O2 78.9(3) . 3_666
O9 Mo1 O11 91.1(4) . .
O12 Mo1 O11 162.4(3) . .
O7 Mo1 O11 77.5(3) . .
O4 Mo1 O11 70.4(3) . .
O2 Mo1 O11 76.3(2) 3_666 .
O13 Mo4 O11 109.1(4) . .
O13 Mo4 O10 110.1(4) . .
O11 Mo4 O10 109.2(3) . .
O13 Mo4 O2 109.0(4) . .
O11 Mo4 O2 110.0(3) . .
O10 Mo4 O2 109.5(4) . .
O5 Mo3 O8 105.4(4) . .
O5 Mo3 O3 98.0(3) . .
O8 Mo3 O3 103.4(3) . .
O5 Mo3 O7 101.7(3) . 3_666
O8 Mo3 O7 98.5(3) . 3_666
O3 Mo3 O7 145.3(3) . 3_666
O5 Mo3 O10 165.2(3) . 3_666
O8 Mo3 O10 88.2(3) . 3_666
O3 Mo3 O10 72.6(3) . 3_666
O7 Mo3 O10 81.6(3) 3_666 3_666
O5 Mo3 O2 89.8(3) . .
O8 Mo3 O2 163.6(3) . .
O3 Mo3 O2 79.9(3) . .
O7 Mo3 O2 71.9(3) 3_666 .
O10 Mo3 O2 77.5(3) 3_666 .
O1 Mo2 O6 105.6(4) . .
O1 Mo2 O3 100.0(3) . .
O6 Mo2 O3 101.0(3) . .
O1 Mo2 O4 102.5(3) . .
O6 Mo2 O4 98.4(3) . .
O3 Mo2 O4 144.9(3) . .
O1 Mo2 O11 88.7(3) . .
O6 Mo2 O11 164.8(3) . .
O3 Mo2 O11 81.0(3) . .
O4 Mo2 O11 73.0(3) . .
O1 Mo2 O10 162.9(3) . 3_666
O6 Mo2 O10 90.8(3) . 3_666
O3 Mo2 O10 71.6(3) . 3_666
O4 Mo2 O10 79.2(3) . 3_666
O11 Mo2 O10 75.5(3) . 3_666
Mo4 O2 Mo3 128.6(4) . .
Mo4 O2 Mo1 128.5(4) . 3_666
Mo3 O2 Mo1 87.8(2) . 3_666
Mo3 O3 Mo2 122.7(4) . .
Mo1 O4 Mo2 123.9(4) . .
Mo1 O7 Mo3 125.7(4) . 3_666
Mo4 O10 Mo3 130.7(4) . 3_666
Mo4 O10 Mo2 131.6(4) . 3_666
Mo3 O10 Mo2 89.2(3) 3_666 3_666
Mo4 O11 Mo2 131.1(4) . .
Mo4 O11 Mo1 130.5(4) . .
Mo2 O11 Mo1 87.6(2) . .
C3 N5 C1 105.6(11) . .
C3 N5 Cu1 124.4(9) . .
C1 N5 Cu1 129.8(9) . .
C3 N6 C2 106.1(11) . .
C3 N6 C4 126.4(12) . .
C2 N6 C4 127.4(12) . .
C11 N7 C9 104.3(11) . .
C11 N7 Cu1 126.2(8) . .
C9 N7 Cu1 129.5(9) . .
C11 N8 C10 107.4(12) . .
C11 N8 C12 127.7(11) . .
C10 N8 C12 124.9(11) . .
C8 N9 C5 105.4(10) . .
C8 N9 Cu1 128.0(8) . .
C5 N9 Cu1 126.1(9) . .
C8 N10 C6 106.3(10) . .
C8 N10 C7 126.8(11) . .
C6 N10 C7 126.8(11) . .
C15 N11 C13 105.2(10) . .
C15 N11 Cu1 128.7(8) . .
C13 N11 Cu1 124.1(8) . .
C14 N12 C15 106.3(10) . .
C14 N12 C16 128.5(11) . .
C15 N12 C16 124.9(11) . .
C2 C1 N5 108.8(13) . .
C2 C1 H1 125.6 . .
N5 C1 H1 125.6 . .
C1 C2 N6 108.0(12) . .
C1 C2 H2 126.0 . .
N6 C2 H2 126.0 . .
N5 C3 N6 111.4(12) . .
N5 C3 H3 124.3 . .
N6 C3 H3 124.3 . .
N6 C4 H4A 109.5 . .
N6 C4 H4B 109.5 . .
H4A C4 H4B 109.5 . .
N6 C4 H4C 109.5 . .
H4A C4 H4C 109.5 . .
H4B C4 H4C 109.5 . .
C6 C5 N9 110.3(12) . .
C6 C5 H5 124.9 . .
N9 C5 H5 124.9 . .
C5 C6 N10 106.8(12) . .
C5 C6 H6 126.6 . .
N10 C6 H6 126.6 . .
N10 C7 H7A 109.5 . .
N10 C7 H7B 109.5 . .
H7A C7 H7B 109.5 . .
N10 C7 H7C 109.5 . .
H7A C7 H7C 109.5 . .
H7B C7 H7C 109.5 . .
N9 C8 N10 111.2(11) . .
N9 C8 H8 124.4 . .
N10 C8 H8 124.4 . .
N7 C9 C10 109.6(12) . .
N7 C9 H9 125.2 . .
C10 C9 H9 125.2 . .
N8 C10 C9 105.8(12) . .
N8 C10 H10' 127.1 . .
C9 C10 H10' 127.1 . .
N7 C11 N8 112.9(11) . .
N7 C11 H11 123.5 . .
N8 C11 H11 123.5 . .
C14 C13 N11 109.9(12) . .
C14 C13 H13 125.1 . .
N11 C13 H13 125.1 . .
C13 C14 N12 107.6(12) . .
C13 C14 H14 126.2 . .
N12 C14 H14 126.2 . .
N11 C15 N12 110.9(11) . .
N11 C15 H15 124.5 . .
N12 C15 H15 124.5 . .
N12 C16 H16A 109.5 . .
N12 C16 H16B 109.5 . .
H16A C16 H16B 109.5 . .
N12 C16 H16C 109.5 . .
H16A C16 H16C 109.5 . .
H16B C16 H16C 109.5 . .
N8 C12 H12A 109.5 . .
N8 C12 H12B 109.5 . .
H12A C12 H12B 109.5 . .
N8 C12 H12C 109.5 . .
H12A C12 H12C 109.5 . .
H12B C12 H12C 109.5 . .

loop_
_geom_bond_atom_site_label_1
_geom_bond_atom_site_label_2
_geom_bond_distance
_geom_bond_site_symmetry_2
Cu1 N7 2.005(9) .
Cu1 N11 2.007(9) .
Cu1 N5 2.011(10) .
Cu1 N9 2.024(9) .
Mo1 O9 1.672(9) .
Mo1 O12 1.702(8) .
Mo1 O7 1.883(7) .
Mo1 O4 1.894(7) .
Mo1 O2 2.474(8) 3_666
Mo1 O11 2.492(8) .
Mo4 O13 1.690(8) .
Mo4 O11 1.776(7) .
Mo4 O10 1.800(8) .
Mo4 O2 1.802(7) .
Mo3 O5 1.685(7) .
Mo3 O8 1.700(8) .
Mo3 O3 1.900(7) .
Mo3 O7 1.922(7) 3_666
Mo3 O10 2.359(8) 3_666
Mo3 O2 2.407(8) .
Mo2 O1 1.689(7) .
Mo2 O6 1.699(7) .
Mo2 O3 1.904(7) .
Mo2 O4 1.917(7) .
Mo2 O11 2.365(7) .
Mo2 O10 2.398(7) 3_666
O2 Mo1 2.474(8) 3_666
O7 Mo3 1.922(7) 3_666
O10 Mo3 2.359(8) 3_666
O10 Mo2 2.398(7) 3_666
N5 C3 1.325(15) .
N5 C1 1.380(15) .
N6 C3 1.344(15) .
N6 C2 1.367(16) .
N6 C4 1.479(16) .
N7 C11 1.325(15) .
N7 C9 1.368(14) .
N8 C11 1.338(14) .
N8 C10 1.346(16) .
N8 C12 1.408(14) .
N9 C8 1.319(14) .
N9 C5 1.345(15) .
N10 C8 1.325(14) .
N10 C6 1.366(16) .
N10 C7 1.473(14) .
N11 C15 1.321(14) .
N11 C13 1.372(15) .
N12 C14 1.355(16) .
N12 C15 1.356(14) .
N12 C16 1.467(15) .
C1 C2 1.335(19) .
C1 H1 0.9300 .
C2 H2 0.9300 .
C3 H3 0.9300 .
C4 H4A 0.9600 .
C4 H4B 0.9600 .
C4 H4C 0.9600 .
C5 C6 1.320(18) .
C5 H5 0.9300 .
C6 H6 0.9300 .
C7 H7A 0.9600 .
C7 H7B 0.9600 .
C7 H7C 0.9600 .
C8 H8 0.9300 .
C9 C10 1.395(19) .
C9 H9 0.9300 .
C10 H10' 0.9300 .
C11 H11 0.9300 .
C13 C14 1.330(17) .
C13 H13 0.9300 .
C14 H14 0.9300 .
C15 H15 0.9300 .
C16 H16A 0.9600 .
C16 H16B 0.9600 .
C16 H16C 0.9600 .
C12 H12A 0.9600 .
C12 H12B 0.9600 .
C12 H12C 0.9600 .

loop_
_geom_torsion_atom_site_label_1
_geom_torsion_atom_site_label_2
_geom_torsion_atom_site_label_3
_geom_torsion_atom_site_label_4
_geom_torsion
_geom_torsion_site_symmetry_1
_geom_torsion_site_symmetry_4
O13 Mo4 O2 Mo3 119.8(5) . .
O11 Mo4 O2 Mo3 0.2(6) . .
O10 Mo4 O2 Mo3 -119.7(5) . .
O13 Mo4 O2 Mo1 -115.1(5) . 3_666
O11 Mo4 O2 Mo1 125.3(4) . 3_666
O10 Mo4 O2 Mo1 5.3(5) . 3_666
O5 Mo3 O2 Mo4 -129.0(5) . .
O8 Mo3 O2 Mo4 72.6(13) . .
O3 Mo3 O2 Mo4 -30.8(5) . .
O7 Mo3 O2 Mo4 128.6(5) 3_666 .
O10 Mo3 O2 Mo4 43.5(5) 3_666 .
O5 Mo3 O2 Mo1 90.9(3) . 3_666
O8 Mo3 O2 Mo1 -67.6(12) . 3_666
O3 Mo3 O2 Mo1 -170.9(3) . 3_666
O7 Mo3 O2 Mo1 -11.6(3) 3_666 3_666
O10 Mo3 O2 Mo1 -96.7(3) 3_666 3_666
O5 Mo3 O3 Mo2 -173.2(5) . .
O8 Mo3 O3 Mo2 -65.2(5) . .
O7 Mo3 O3 Mo2 62.5(7) 3_666 .
O10 Mo3 O3 Mo2 18.6(4) 3_666 .
O2 Mo3 O3 Mo2 98.5(4) . .
O1 Mo2 O3 Mo3 177.0(5) . .
O6 Mo2 O3 Mo3 68.8(5) . .
O4 Mo2 O3 Mo3 -53.7(8) . .
O11 Mo2 O3 Mo3 -95.9(4) . .
O10 Mo2 O3 Mo3 -18.4(4) 3_666 .
O9 Mo1 O4 Mo2 -65.2(5) . .
O12 Mo1 O4 Mo2 -174.3(5) . .
O7 Mo1 O4 Mo2 59.3(7) . .
O2 Mo1 O4 Mo2 100.3(4) 3_666 .
O11 Mo1 O4 Mo2 21.1(4) . .
O1 Mo2 O4 Mo1 62.8(5) . .
O6 Mo2 O4 Mo1 171.0(4) . .
O3 Mo2 O4 Mo1 -65.9(7) . .
O11 Mo2 O4 Mo1 -21.9(4) . .
O10 Mo2 O4 Mo1 -99.8(4) 3_666 .
O9 Mo1 O7 Mo3 -173.0(5) . 3_666
O12 Mo1 O7 Mo3 -63.9(6) . 3_666
O4 Mo1 O7 Mo3 61.4(7) . 3_666
O2 Mo1 O7 Mo3 18.5(4) 3_666 3_666
O11 Mo1 O7 Mo3 98.1(5) . 3_666
O13 Mo4 O10 Mo3 -109.0(6) . 3_666
O11 Mo4 O10 Mo3 10.7(6) . 3_666
O2 Mo4 O10 Mo3 131.2(5) . 3_666
O13 Mo4 O10 Mo2 113.4(6) . 3_666
O11 Mo4 O10 Mo2 -126.9(5) . 3_666
O2 Mo4 O10 Mo2 -6.4(6) . 3_666
O13 Mo4 O11 Mo2 -115.6(6) . .
O10 Mo4 O11 Mo2 124.0(5) . .
O2 Mo4 O11 Mo2 3.8(6) . .
O13 Mo4 O11 Mo1 112.1(5) . .
O10 Mo4 O11 Mo1 -8.2(6) . .
O2 Mo4 O11 Mo1 -128.4(4) . .
O1 Mo2 O11 Mo4 124.4(5) . .
O6 Mo2 O11 Mo4 -74.6(14) . .
O3 Mo2 O11 Mo4 24.1(5) . .
O4 Mo2 O11 Mo4 -132.1(6) . .
O10 Mo2 O11 Mo4 -49.2(5) 3_666 .
O1 Mo2 O11 Mo1 -89.9(3) . .
O6 Mo2 O11 Mo1 71.1(12) . .
O3 Mo2 O11 Mo1 169.8(3) . .
O4 Mo2 O11 Mo1 13.6(2) . .
O10 Mo2 O11 Mo1 96.5(3) 3_666 .
O9 Mo1 O11 Mo4 -124.0(5) . .
O12 Mo1 O11 Mo4 72.6(12) . .
O7 Mo1 O11 Mo4 -24.0(5) . .
O4 Mo1 O11 Mo4 132.1(5) . .
O2 Mo1 O11 Mo4 49.1(5) 3_666 .
O9 Mo1 O11 Mo2 90.0(3) . .
O12 Mo1 O11 Mo2 -73.4(11) . .
O7 Mo1 O11 Mo2 -170.0(3) . .
O4 Mo1 O11 Mo2 -14.0(3) . .
O2 Mo1 O11 Mo2 -96.9(2) 3_666 .
N7 Cu1 N5 C3 26(6) . .
N11 Cu1 N5 C3 -62.6(10) . .
N9 Cu1 N5 C3 121.9(10) . .
N7 Cu1 N5 C1 -160(5) . .
N11 Cu1 N5 C1 110.9(12) . .
N9 Cu1 N5 C1 -64.6(12) . .
N11 Cu1 N7 C11 -116.7(10) . .
N5 Cu1 N7 C11 155(5) . .
N9 Cu1 N7 C11 58.8(10) . .
N11 Cu1 N7 C9 66.4(11) . .
N5 Cu1 N7 C9 -22(6) . .
N9 Cu1 N7 C9 -118.1(11) . .
N7 Cu1 N9 C8 -111.3(10) . .
N11 Cu1 N9 C8 -21(5) . .
N5 Cu1 N9 C8 72.6(10) . .
N7 Cu1 N9 C5 58.9(11) . .
N11 Cu1 N9 C5 149(5) . .
N5 Cu1 N9 C5 -117.1(11) . .
N7 Cu1 N11 C15 -71.4(10) . .
N5 Cu1 N11 C15 104.6(10) . .
N9 Cu1 N11 C15 -161(4) . .
N7 Cu1 N11 C13 127.3(10) . .
N5 Cu1 N11 C13 -56.7(10) . .
N9 Cu1 N11 C13 37(5) . .
C3 N5 C1 C2 -0.2(16) . .
Cu1 N5 C1 C2 -174.7(10) . .
N5 C1 C2 N6 0.7(18) . .
C3 N6 C2 C1 -1.0(17) . .
C4 N6 C2 C1 -179.7(14) . .
C1 N5 C3 N6 -0.5(14) . .
Cu1 N5 C3 N6 174.4(7) . .
C2 N6 C3 N5 0.9(15) . .
C4 N6 C3 N5 179.7(11) . .
C8 N9 C5 C6 0.7(17) . .
Cu1 N9 C5 C6 -171.4(10) . .
N9 C5 C6 N10 -0.3(18) . .
C8 N10 C6 C5 -0.1(17) . .
C7 N10 C6 C5 -179.9(13) . .
C5 N9 C8 N10 -0.8(14) . .
Cu1 N9 C8 N10 171.1(8) . .
C6 N10 C8 N9 0.6(15) . .
C7 N10 C8 N9 -179.7(11) . .
C11 N7 C9 C10 1.8(14) . .
Cu1 N7 C9 C10 179.2(9) . .
C11 N8 C10 C9 1.2(14) . .
C12 N8 C10 C9 178.4(11) . .
N7 C9 C10 N8 -1.9(15) . .
C9 N7 C11 N8 -1.1(13) . .
Cu1 N7 C11 N8 -178.6(7) . .
C10 N8 C11 N7 -0.1(14) . .
C12 N8 C11 N7 -177.2(10) . .
C15 N11 C13 C14 2.0(16) . .
Cu1 N11 C13 C14 167.0(10) . .
N11 C13 C14 N12 0.1(18) . .
C15 N12 C14 C13 -2.1(16) . .
C16 N12 C14 C13 -176.4(13) . .
C13 N11 C15 N12 -3.4(13) . .
Cu1 N11 C15 N12 -167.4(8) . .
C14 N12 C15 N11 3.5(14) . .
C16 N12 C15 N11 178.1(11) . .
